data_4336779
loop_
_publ_author_name
'Izabela Sosnowska'
'Masaki Azuma'
'Rados\/law Przenios\/lo'
'Dariusz Wardecki'
'Wei-tin Chen'
'Kengo Oka'
'Yuichi Shimakawa'

_publ_contact_author_email izabela@fuw.edu.pl
_publ_contact_author_name 'Izabela Sosnowska'
_publ_section_title
;
 Crystal and Magnetic Structure in Co-Substituted BiFeO3
;
_journal_name_full 'Inorganic Chemistry'
_journal_page_first 13269
_journal_page_last 13277
_journal_paper_doi 10.1021/ic402427q
_journal_volume 52
_journal_year 2013
_chemical_formula_sum 'Bi Co0.2 Fe0.8 O3'
_chemical_name_common 'Co doped 'bismuth ferrite'
_space_group_IT_number 8
_symmetry_cell_setting monoclinic
_symmetry_space_group_name_Hall 'C -2y'
_symmetry_space_group_name_H-M 'C 1 m 1'
_cell_angle_alpha 90.00000
_cell_angle_beta 90.0935(9)
_cell_angle_gamma 90.00000
_cell_formula_units_Z 2
_cell_length_a 5.33416(7)
_cell_length_b 5.33424(7)
_cell_length_c 4.70269(3)
_cell_measurement_temperature 573
_cell_volume 133.809(3)
_computing_structure_refinement FULLPROF
_diffrn_ambient_temperature 573
_diffrn_radiation_probe neutron
_diffrn_radiation_type 'TOF Neutron Diffraction'
_diffrn_source 'spallation source'
_diffrn_source_type 'HRPD at ISIS'
_pd_meas_2theta_fixed 168.3300
_pd_meas_2theta_range_inc 6.851413
_pd_meas_2theta_range_max 125012.46094
_pd_meas_2theta_range_min 31367.02734
_pd_meas_number_of_points 13671
_pd_proc_ls_prof_R_factor 6.9637
_pd_proc_ls_prof_wR_expected 8.1315
_pd_proc_ls_prof_wR_factor 7.7789
_refine_ls_number_parameters 34
_refine_ls_number_reflns 445
_refine_ls_number_restraints 0
_refine_ls_R_I_factor 7.3079
_cod_data_source_file ic402427q_si_005.cif
_cod_data_source_block BiFeCoO3_573K
_cod_original_sg_symbol_H-M 'C m'
_cod_database_code 4336779
_pd_proc_ls_prof_cr_factor 38.3731
_pd_proc_ls_prof_cwr_factor 24.4476
_pd_proc_ls_prof_cwr_expected 25.5558
_pd_proc_ls_prof_chi2 0.9151
_pd_proc_ls_prof_echi2 1.0526

loop_
_symmetry_equiv_pos_as_xyz
x,y,z
x,-y,z
x+1/2,y+1/2,z
x+1/2,-y+1/2,z

loop_
_atom_site_label
_atom_site_fract_x
_atom_site_fract_y
_atom_site_fract_z
_atom_site_U_iso_or_equiv
_atom_site_occupancy
_atom_site_adp_type
_atom_site_type_symbol
Bi 0.00000 0.00000 0.00000 0.0253(5) 1.00000 Uiso BI
Co 0.5034(7) 0.00000 0.4294(4) 0.0115(4) 0.20000 Uiso CO
Fe1 0.5034(7) 0.00000 0.4294(4) 0.0115(4) 0.80000 Uiso FE
O1 0.5439(7) 0.00000 0.8167(6) 0.0173(3) 1.00000 Uiso O
O2 0.2498(8) 0.2477(7) 0.2913(4) 0.0173(3) 1.00000 Uiso O

loop_
_atom_type_symbol
_atom_type_scat_length_neutron
_atom_type_scat_source
BI 0.85320 V.F._Sears_Neutron_News_3_26_(1992)
CO 0.24900 V.F._Sears_Neutron_News_3_26_(1992)
FE 0.94500 V.F._Sears_Neutron_News_3_26_(1992)
O 0.58030 V.F._Sears_Neutron_News_3_26_(1992)

loop_
_geom_angle_atom_site_label_1
_geom_angle_atom_site_label_2
_geom_angle_atom_site_label_3
_geom_angle
_geom_angle_publ_flag
_geom_angle_site_symmetry_1
_geom_angle_site_symmetry_3
Fe(1) O(1) Fe(1) 155.02(21) yes 10_555 13_545
O(1) Fe(1) O(1) 165.02(24) yes 8_444 18_554

loop_
_geom_contact_atom_site_label_1
_geom_contact_atom_site_label_2
_geom_contact_distance
_geom_contact_site_symmetry_2
Bi(1) Fe(1) 3.345(10) .
Bi(1) Fe(1) 3.334(11) 10_454
Bi(1) Fe(1) 3.357(8) 13_444
Bi(1) Fe(1) 3.783(8) 13_544
Bi(1) Fe(1) 3.767(8) .
Bi(1) Fe(1) 3.799(8) .
Bi(1) O(1) 2.322(5) 3_554
Bi(1) O(1) 3.340(10) 3_664
Bi(1) O(1) 3.580(11) 12_453
Bi(1) O(1) 2.813(14) 16_544
Bi(1) O(1) 3.028(14) .
Bi(1) O(1) 3.827(14) .
Bi(1) O(1) 3.832(14) .
Fe(1) O(1) 1.833(12) .
Fe(1) O(2) 1.999(13) .
Fe(1) O(2) 1.991(12) .
